data_4128000
loop_
_publ_author_name
'Suginome, Shun'
'Sato, Hiroshi'
'Hori, Akihiro'
'Mishima, Akio'
'Harada, Yuki'
'Kusaka, Shinpei'
'Matsuda, Ryotaro'
'Pirillo, Jenny'
'Hijikata, Yuh'
'Aida, Takuzo'

_publ_section_title
;
 One-Step Synthesis of an Adaptive Nanographene MOF: Adsorbed
 Gas-Dependent Geometrical Diversity.
;
_journal_issue 39
_journal_name_full 'Journal of the American Chemical Society'
_journal_page_first 15649
_journal_page_last 15655
_journal_paper_doi 10.1021/jacs.9b07732
_journal_volume 141
_journal_year 2019
_chemical_formula_moiety 'C92 H64 O6 Zn, C5 H9 N O'
_chemical_formula_sum 'C97 H73 N O7 Zn'
_chemical_formula_weight 1429.93
_space_group_crystal_system triclinic
_space_group_IT_number 2
_space_group_name_Hall '-P 1'
_space_group_name_H-M_alt 'P -1'
_symmetry_space_group_name_Hall '-P 1'
_symmetry_space_group_name_H-M 'P -1'
_atom_sites_solution_hydrogens geom
_audit_creation_date 2019-09-01
_audit_creation_method
;
Olex2 1.2
(compiled 2018.05.29 svn.r3508 for OlexSys, GUI svn.r5506)
;
_cell_angle_alpha 73.98(4)
_cell_angle_beta 74.49(4)
_cell_angle_gamma 80.60(5)
_cell_formula_units_Z 2
_cell_length_a 14.057(8)
_cell_length_b 16.947(9)
_cell_length_c 20.427(11)
_cell_measurement_reflns_used 34847
_cell_measurement_temperature 93
_cell_measurement_theta_max 25.242
_cell_measurement_theta_min 2.044
_cell_volume 4486(4)
_computing_molecular_graphics 'Olex2 (Dolomanov et al., 2009)'
_computing_publication_material 'Olex2 (Dolomanov et al., 2009)'
_computing_structure_refinement 'ShelXL (Sheldrick, 2015)'
_computing_structure_solution 'ShelXT (Sheldrick, 2015)'
_diffrn_ambient_temperature 93
_diffrn_detector 'CCD area detector'
_diffrn_detector_area_resol_mean 7.1429
_diffrn_detector_type 'Rigaku Saturn724+ area detector'
_diffrn_measured_fraction_theta_full 0.943
_diffrn_measured_fraction_theta_max 0.943
_diffrn_measurement_device 'four-circle diffractometer'
_diffrn_measurement_device_type 'Rigaku Saturn724+ (4x4 bin mode)'
_diffrn_measurement_method '\w scans'
_diffrn_radiation_monochromator 'multi-layer mirror optics'
_diffrn_radiation_probe x-ray
_diffrn_radiation_type MoK\a
_diffrn_radiation_wavelength 0.71075
_diffrn_reflns_av_R_equivalents 0.1667
_diffrn_reflns_av_unetI/netI 0.1567
_diffrn_reflns_Laue_measured_fraction_full 0.943
_diffrn_reflns_Laue_measured_fraction_max 0.943
_diffrn_reflns_limit_h_max 15
_diffrn_reflns_limit_h_min -15
_diffrn_reflns_limit_k_max 19
_diffrn_reflns_limit_k_min -18
_diffrn_reflns_limit_l_max 22
_diffrn_reflns_limit_l_min -22
_diffrn_reflns_number 34847
_diffrn_reflns_point_group_measured_fraction_full 0.943
_diffrn_reflns_point_group_measured_fraction_max 0.943
_diffrn_reflns_theta_full 23.499
_diffrn_reflns_theta_max 23.499
_diffrn_reflns_theta_min 2.044
_diffrn_source 'rotating anode X-ray generator'
_diffrn_source_type micromax007
_exptl_absorpt_coefficient_mu 0.324
_exptl_absorpt_correction_T_max 0.938
_exptl_absorpt_correction_T_min 0.630
_exptl_absorpt_correction_type multi-scan
_exptl_absorpt_process_details 'REQAB (Rigaku, 1998)'
_exptl_crystal_colour colourless
_exptl_crystal_colour_primary colourless
_exptl_crystal_density_diffrn 1.059
_exptl_crystal_description prism
_exptl_crystal_F_000 1496
_exptl_crystal_size_max 0.2
_exptl_crystal_size_mid 0.2
_exptl_crystal_size_min 0.2
_refine_diff_density_max 0.775
_refine_diff_density_min -0.723
_refine_diff_density_rms 0.113
_refine_ls_extinction_method none
_refine_ls_goodness_of_fit_ref 1.228
_refine_ls_hydrogen_treatment constr
_refine_ls_matrix_type full
_refine_ls_number_parameters 967
_refine_ls_number_reflns 12510
_refine_ls_number_restraints 198
_refine_ls_restrained_S_all 1.229
_refine_ls_R_factor_all 0.2365
_refine_ls_R_factor_gt 0.1741
_refine_ls_shift/su_max 0.000
_refine_ls_shift/su_mean 0.000
_refine_ls_structure_factor_coef Fsqd
_refine_ls_weighting_details 'w=1/[\s^2^(Fo^2^)+(0.2000P)^2^] where P=(Fo^2^+2Fc^2^)/3'
_refine_ls_weighting_scheme calc
_refine_ls_wR_factor_gt 0.4121
_refine_ls_wR_factor_ref 0.4674
_reflns_Friedel_coverage 0.000
_reflns_number_gt 5633
_reflns_number_total 12510
_reflns_threshold_expression 'I > 2\s(I)'
_cod_data_source_file MOF-2_93K.cif
_cod_data_source_block MOF2-93K
_cod_database_code 4128000
_shelx_shelxl_version_number 2018/3
_shelx_space_group_comment
;
The symmetry employed for this shelxl refinement is uniquely defined
by the following loop, which should always be used as a source of
symmetry information in preference to the above space-group names.
They are only intended as comments.
;
_shelx_estimated_absorpt_t_max 0.938
_shelx_estimated_absorpt_t_min 0.938
_olex2_refinement_description
;
1. Fixed Uiso
 At 1.2 times of:
  All C(H) groups, {H66A,H66B,H66C} of C66, {H41A,H41B,H41C} of C41, {H35A,
  H35B,H35C} of C35, {H39A,H39B,H39C} of C39, {H47A,H47B,H47C} of C47, {H53A,
  H53B,H53C} of C53, {H48A,H48B,H48C} of C48, {H56A,H56B,H56C} of C56, {H2A,H2B,
  H2C} of C2, {H6A,H6B,H6C} of C6, {H8A,H8B,H8C} of C8, {H69A,H69B,H69C} of C69,
   All C(H,H) groups
 At 1.5 times of:
  {H10A,H10B,H10C} of C103, {H10F,H10G,H10H} of C107
2. Restrained distances
 N1-C102 = N1-C108
 1.47 with sigma of 0.01
 N1-C101
 1.47 with sigma of 0.01
 C108-C103 = C107-C102
 1.54 with sigma of 0.01
 N1-C107
 2.49 with sigma of 0.01
 C101-C108
 2.38 with sigma of 0.04
 C101-C102
 2.38 with sigma of 0.04
 C103-N1
 2.49 with sigma of 0.01
3. Uiso/Uaniso restraints and constraints
C47 \\sim C45 \\sim C68 \\sim C33 \\sim C31 \\sim C32 \\sim C64 \\sim C48 \\sim
C66: within 2A with sigma of 0.04 and sigma for terminal atoms of 0.08
C102 \\sim O7 \\sim C101 \\sim N1 \\sim C108 \\sim C107 \\sim C103: within 2A
with sigma of 0.01 and sigma for terminal atoms of 0.01
4. Rigid body (RIGU) restrains
 C47, C45, C68, C33, C31, C32, C64, C48, C66
 with sigma for 1-2 distances of 0.004 and sigma for 1-3 distances of 0.004
 C103, O7, C101, N1, C102, C108, C107
 with sigma for 1-2 distances of 0.004 and sigma for 1-3 distances of 0.004
5.a Secondary CH2 refined with riding coordinates:
 C102(H10D,H10E)
5.b Me refined with riding coordinates:
 C103(H10A,H10B,H10C), C107(H10F,H10G,H10H)
5.c Aromatic/amide H refined with riding coordinates:
 C3(H3), C4(H4), C9(H9), C11(H11), C12(H12), C19(H19), C27(H27), C29(H29),
 C36(H36), C38(H38), C51(H51), C54(H54), C60(H60), C62(H62), C63(H63), C64(H64),
  C68(H68), C74(H74), C75(H75), C84(H84), C85(H85), C88(H88), C93(H93),
 C94(H94), C95(H95), C96(H96), C98(H98), C100(H100), C101(H101)
5.d Idealised Me refined as rotating group:
 C2(H2A,H2B,H2C), C6(H6A,H6B,H6C), C8(H8A,H8B,H8C), C35(H35A,H35B,H35C),
 C39(H39A,H39B,H39C), C41(H41A,H41B,H41C), C47(H47A,H47B,H47C), C48(H48A,H48B,
 H48C), C53(H53A,H53B,H53C), C56(H56A,H56B,H56C), C66(H66A,H66B,H66C), C69(H69A,
 H69B,H69C)
;
_olex2_submission_special_instructions 'No special instructions were received'

loop_
_space_group_symop_operation_xyz
'x, y, z'
'-x, -y, -z'

loop_
_atom_site_label
_atom_site_type_symbol
_atom_site_fract_x
_atom_site_fract_y
_atom_site_fract_z
_atom_site_U_iso_or_equiv
_atom_site_adp_type
_atom_site_occupancy
_atom_site_site_symmetry_order
_atom_site_calc_flag
_atom_site_refinement_flags_posn
_atom_site_refinement_flags_adp
Zn1 Zn 0.47170(15) 0.60758(10) 0.50003(10) 0.1321(9) Uani 1 1 d . .
O1 O 0.3723(7) 0.5935(5) 0.4503(4) 0.114(3) Uani 1 1 d . .
O2 O 0.4777(7) 0.7099(5) 0.5294(5) 0.110(3) Uani 1 1 d . .
O3 O 0.4156(11) 0.4631(8) 0.4637(7) 0.200(6) Uani 1 1 d . .
O4 O 0.6368(8) 0.7414(7) 0.4689(5) 0.139(4) Uani 1 1 d . .
O5 O 0.3588(10) 0.5609(7) 0.6012(5) 0.177(5) Uani 1 1 d . .
O6 O 0.5781(7) 0.6415(8) 0.4096(6) 0.169(5) Uani 1 1 d . .
C1 C 0.1611(9) 1.0394(6) 0.0559(6) 0.074(3) Uani 1 1 d . .
C2 C 0.1877(9) 1.1173(7) 0.0735(5) 0.093(4) Uani 1 1 d . .
H2A H 0.234335 1.099965 0.102724 0.112 Uiso 1 1 calc GR .
H2B H 0.128526 1.144033 0.097633 0.112 Uiso 1 1 calc GR .
H2C H 0.216423 1.155069 0.030801 0.112 Uiso 1 1 calc GR .
C3 C 0.1198(8) 0.5898(5) 0.1875(4) 0.063(3) Uani 1 1 d . .
H3 H 0.144162 0.637828 0.187095 0.076 Uiso 1 1 calc R .
C4 C 0.2258(8) 1.0078(6) 0.0011(5) 0.074(3) Uani 1 1 d . .
H4 H 0.282084 1.033776 -0.025154 0.088 Uiso 1 1 calc R .
C5 C 0.2048(7) 0.9358(6) -0.0143(5) 0.063(3) Uani 1 1 d . .
C6 C 0.2751(7) 0.9032(6) -0.0749(5) 0.073(3) Uani 1 1 d . .
H6A H 0.243706 0.914510 -0.113258 0.088 Uiso 1 1 calc GR .
H6B H 0.290515 0.844742 -0.059364 0.088 Uiso 1 1 calc GR .
H6C H 0.335183 0.929940 -0.089868 0.088 Uiso 1 1 calc GR .
C7 C 0.0507(8) 0.9305(6) 0.0784(4) 0.061(2) Uani 1 1 d . .
C8 C -0.0466(10) 0.8946(8) 0.1196(6) 0.107(4) Uani 1 1 d . .
H8A H -0.033276 0.844474 0.153178 0.129 Uiso 1 1 calc GR .
H8B H -0.079215 0.883015 0.088011 0.129 Uiso 1 1 calc GR .
H8C H -0.088648 0.933553 0.143560 0.129 Uiso 1 1 calc GR .
C9 C 0.0742(8) 1.0021(6) 0.0945(5) 0.071(3) Uani 1 1 d . .
H9 H 0.031770 1.023405 0.130367 0.086 Uiso 1 1 calc R .
C10 C 0.1008(7) 0.8136(6) 0.0181(4) 0.067(3) Uani 1 1 d . .
C11 C 0.0998(7) 0.7406(5) 0.0736(4) 0.065(3) Uani 1 1 d . .
H11 H 0.114465 0.744014 0.114428 0.078 Uiso 1 1 calc R .
C12 C 0.0837(7) 0.8023(5) -0.0456(5) 0.064(3) Uani 1 1 d . .
H12 H 0.086186 0.847610 -0.083816 0.077 Uiso 1 1 calc R .
C13 C 0.0639(7) 0.7279(5) -0.0530(5) 0.058(2) Uani 1 1 d . .
C14 C 0.0578(7) 0.6576(5) 0.0059(5) 0.060(3) Uani 1 1 d . .
C15 C 0.0784(7) 0.6646(6) 0.0705(4) 0.061(3) Uani 1 1 d . .
C16 C 0.0785(7) 0.5868(5) 0.1320(4) 0.057(2) Uani 1 1 d . .
C17 C 0.1802(8) 0.5146(6) 0.3007(5) 0.067(3) Uani 1 1 d . .
C18 C 0.1234(6) 0.5175(6) 0.2446(4) 0.056(2) Uani 1 1 d . .
C19 C 0.0832(8) 0.4453(6) 0.2454(5) 0.076(3) Uani 1 1 d . .
H19 H 0.083006 0.399594 0.283142 0.091 Uiso 1 1 calc R .
C20 C 0.0419(8) 0.4420(6) 0.1873(4) 0.066(3) Uani 1 1 d . .
C21 C 0.0475(7) 0.5134(5) 0.1278(4) 0.057(2) Uani 1 1 d . .
C22 C 0.0205(6) 0.5066(5) 0.0632(4) 0.052(2) Uani 1 1 d . .
C23 C 0.0288(7) 0.5764(5) 0.0042(4) 0.055(2) Uani 1 1 d . .
C24 C 0.0070(7) 0.5714(6) -0.0606(4) 0.059(2) Uani 1 1 d . .
C25 C 0.0205(7) 0.6431(6) -0.1229(4) 0.061(3) Uani 1 1 d . .
C26 C 0.0491(7) 0.7177(6) -0.1221(4) 0.056(2) Uani 1 1 d . .
C27 C 0.0671(7) 0.7825(6) -0.1839(5) 0.064(3) Uani 1 1 d . .
H27 H 0.087961 0.831101 -0.182214 0.076 Uiso 1 1 calc R .
C28 C 0.0536(7) 0.7745(6) -0.2492(5) 0.069(3) Uani 1 1 d . .
C29 C 0.0178(7) 0.7020(6) -0.2499(5) 0.068(3) Uani 1 1 d . .
H29 H 0.006109 0.697068 -0.291265 0.082 Uiso 1 1 calc R .
C30 C -0.0008(8) 0.6366(6) -0.1894(4) 0.068(3) Uani 1 1 d . .
C31 C 0.0828(8) 0.8400(6) -0.3182(4) 0.067(2) Uani 1 1 d . U
C32 C 0.0195(11) 0.9106(7) -0.3328(6) 0.101(3) Uani 1 1 d . U
C33 C 0.1740(9) 0.8293(8) -0.3663(6) 0.091(3) Uani 1 1 d . U
C34 C 0.7829(9) 1.2108(7) 0.5922(6) 0.082(3) Uani 1 1 d . .
C35 C 0.6752(10) 1.2034(6) 0.5961(6) 0.103(4) Uani 1 1 d . .
H35A H 0.662198 1.146553 0.613696 0.124 Uiso 1 1 calc GR .
H35B H 0.662659 1.223695 0.550097 0.124 Uiso 1 1 calc GR .
H35C H 0.632809 1.235173 0.626783 0.124 Uiso 1 1 calc GR .
C36 C 0.8508(9) 1.2358(7) 0.5283(5) 0.091(4) Uani 1 1 d . .
H36 H 0.828694 1.250921 0.487133 0.110 Uiso 1 1 calc R .
C37 C 0.9503(11) 1.2388(8) 0.5247(6) 0.100(4) Uani 1 1 d . .
C38 C 0.9844(9) 1.2189(7) 0.5896(5) 0.084(3) Uani 1 1 d . .
H38 H 1.050094 1.222917 0.588311 0.101 Uiso 1 1 calc R .
C39 C 1.0255(12) 1.2678(10) 0.4544(7) 0.144(6) Uani 1 1 d . .
H39A H 1.012082 1.326063 0.436507 0.173 Uiso 1 1 calc GR .
H39B H 1.019647 1.239170 0.421386 0.173 Uiso 1 1 calc GR .
H39C H 1.091529 1.256115 0.461817 0.173 Uiso 1 1 calc GR .
C40 C 0.9139(9) 1.1929(6) 0.6560(5) 0.072(3) Uani 1 1 d . .
C41 C 0.9574(7) 1.1672(6) 0.7239(4) 0.069(3) Uani 1 1 d . .
H41A H 0.930344 1.117854 0.754513 0.083 Uiso 1 1 calc GR .
H41B H 0.939809 1.210805 0.747811 0.083 Uiso 1 1 calc GR .
H41C H 1.028293 1.157274 0.710471 0.083 Uiso 1 1 calc GR .
C42 C 0.6083(8) 1.4896(7) 0.8767(7) 0.086(3) Uani 1 1 d . .
C43 C 0.6256(8) 1.4251(6) 0.9358(6) 0.075(3) Uani 1 1 d . .
C45 C 0.1439(13) 0.9575(9) -0.4474(7) 0.110(4) Uani 1 1 d . U
C47 C 0.1702(16) 1.0234(10) -0.5188(7) 0.196(8) Uani 1 1 d . U
H47A H 0.240566 1.018534 -0.537683 0.235 Uiso 1 1 calc GR .
H47B H 0.149010 1.077638 -0.511208 0.235 Uiso 1 1 calc GR .
H47C H 0.137029 1.014461 -0.551203 0.235 Uiso 1 1 calc GR .
C48 C 0.2462(11) 0.7502(10) -0.3523(7) 0.144(6) Uani 1 1 d . U
H48A H 0.211755 0.702546 -0.343615 0.172 Uiso 1 1 calc GR .
H48B H 0.270744 0.747994 -0.312227 0.172 Uiso 1 1 calc GR .
H48C H 0.300738 0.751259 -0.392506 0.172 Uiso 1 1 calc GR .
C51 C 0.6475(8) 1.5665(7) 0.8662(6) 0.088(4) Uani 1 1 d . .
H51 H 0.637518 1.608042 0.827345 0.106 Uiso 1 1 calc R .
C52 C 0.7000(10) 1.5845(7) 0.9098(7) 0.092(4) Uani 1 1 d . .
C53 C 0.7388(9) 1.6688(7) 0.8960(8) 0.113(5) Uani 1 1 d . .
H53A H 0.728431 1.702787 0.851887 0.135 Uiso 1 1 calc GR .
H53B H 0.808367 1.661086 0.894844 0.135 Uiso 1 1 calc GR .
H53C H 0.703745 1.695219 0.932772 0.135 Uiso 1 1 calc GR .
C54 C 0.7074(8) 1.5195(7) 0.9696(7) 0.089(4) Uani 1 1 d . .
H54 H 0.739018 1.528005 1.001332 0.107 Uiso 1 1 calc R .
C55 C 0.6695(8) 1.4419(7) 0.9841(6) 0.080(3) Uani 1 1 d . .
C56 C 0.6844(9) 1.3749(6) 1.0524(6) 0.093(4) Uani 1 1 d . .
H56A H 0.690076 1.320870 1.044572 0.111 Uiso 1 1 calc GR .
H56B H 0.628465 1.380563 1.090525 0.111 Uiso 1 1 calc GR .
H56C H 0.743708 1.382504 1.063848 0.111 Uiso 1 1 calc GR .
C60 C 0.2958(10) 0.4463(8) 0.3740(6) 0.111(5) Uani 1 1 d . .
H60 H 0.333498 0.398664 0.391618 0.133 Uiso 1 1 calc R .
C61 C 0.2973(9) 0.5248(7) 0.3915(5) 0.085(4) Uani 1 1 d . .
C62 C 0.2406(9) 0.5930(6) 0.3659(5) 0.082(3) Uani 1 1 d . .
H62 H 0.239564 0.642257 0.377855 0.098 Uiso 1 1 calc R .
C63 C 0.1825(9) 0.5874(6) 0.3203(5) 0.076(3) Uani 1 1 d . .
H63 H 0.144093 0.634492 0.302505 0.091 Uiso 1 1 calc R .
C64 C 0.0523(11) 0.9740(7) -0.4010(6) 0.104(4) Uani 1 1 d . U
H64 H 0.012933 1.023171 -0.412232 0.124 Uiso 1 1 calc R .
C65 C 0.1169(8) 0.8969(6) 0.0272(5) 0.065(3) Uani 1 1 d . .
C66 C -0.0782(11) 0.9311(8) -0.2842(7) 0.126(5) Uani 1 1 d . U
H66A H -0.065708 0.945695 -0.245316 0.151 Uiso 1 1 calc GR .
H66B H -0.115573 0.883887 -0.267284 0.151 Uiso 1 1 calc GR .
H66C H -0.115332 0.976534 -0.309267 0.151 Uiso 1 1 calc GR .
C67 C 0.3738(11) 0.5278(9) 0.4378(7) 0.107(4) Uani 1 1 d . .
C68 C 0.2065(11) 0.8873(9) -0.4299(6) 0.111(4) Uani 1 1 d . U
H68 H 0.268395 0.878551 -0.459228 0.133 Uiso 1 1 calc R .
C69 C 0.5529(9) 1.4792(7) 0.8247(6) 0.096(4) Uani 1 1 d . .
H69A H 0.496604 1.448936 0.849845 0.115 Uiso 1 1 calc GR .
H69B H 0.596545 1.449565 0.792686 0.115 Uiso 1 1 calc GR .
H69C H 0.530790 1.532481 0.799013 0.115 Uiso 1 1 calc GR .
C70 C 0.8178(9) 1.1863(6) 0.6581(5) 0.073(3) Uani 1 1 d . .
C71 C 0.7424(7) 1.1517(6) 0.7275(5) 0.065(3) Uani 1 1 d . .
C73 C 0.5950(7) 1.3388(6) 0.9463(5) 0.066(3) Uani 1 1 d . .
C74 C 0.2343(10) 0.4469(7) 0.3290(5) 0.095(4) Uani 1 1 d . .
H74 H 0.231100 0.397578 0.318470 0.114 Uiso 1 1 calc R .
C75 C 0.7103(7) 1.1961(5) 0.7821(5) 0.064(3) Uani 1 1 d . .
H75 H 0.732730 1.247403 0.773823 0.077 Uiso 1 1 calc R .
C76 C 0.6458(7) 1.1645(6) 0.8478(5) 0.066(3) Uani 1 1 d . .
C77 C 0.6069(8) 1.2081(6) 0.9065(5) 0.067(3) Uani 1 1 d . .
C78 C 0.5475(7) 1.1701(6) 0.9728(4) 0.062(3) Uani 1 1 d . .
C79 C 0.5264(7) 1.0837(6) 0.9876(5) 0.069(3) Uani 1 1 d . .
C80 C 0.5545(7) 1.0400(6) 0.9299(5) 0.067(3) Uani 1 1 d . .
C81 C 0.6201(8) 1.0808(6) 0.8614(5) 0.067(3) Uani 1 1 d . .
C82 C 0.6456(7) 1.0369(6) 0.8081(6) 0.069(3) Uani 1 1 d . .
C83 C 0.6106(7) 0.9568(6) 0.8176(5) 0.066(3) Uani 1 1 d . .
C84 C 0.7048(8) 1.0747(5) 0.7420(6) 0.072(3) Uani 1 1 d . .
H84 H 0.719600 1.047227 0.706358 0.086 Uiso 1 1 calc R .
C85 C 0.6208(7) 0.9171(5) 0.7617(5) 0.057(2) Uani 1 1 d . .
H85 H 0.651620 0.943554 0.716351 0.068 Uiso 1 1 calc R .
C86 C 0.5599(7) 0.9133(6) 0.8879(5) 0.062(2) Uani 1 1 d . .
C87 C 0.5326(8) 0.8312(6) 0.9013(5) 0.079(3) Uani 1 1 d . .
C88 C 0.5455(7) 0.7943(6) 0.8411(5) 0.069(3) Uani 1 1 d . .
H88 H 0.527041 0.741682 0.848464 0.083 Uiso 1 1 calc R .
C89 C 0.5857(9) 0.8393(6) 0.7731(5) 0.076(3) Uani 1 1 d . .
C90 C 0.5882(8) 0.8069(6) 0.7087(5) 0.074(3) Uani 1 1 d . .
C91 C 0.5312(7) 0.9575(5) 0.9448(5) 0.060(2) Uani 1 1 d . .
C92 C 0.5121(8) 1.2165(6) 1.0264(5) 0.068(3) Uani 1 1 d . .
C93 C 0.6321(7) 1.2905(6) 0.8940(5) 0.068(3) Uani 1 1 d . .
H93 H 0.673141 1.313775 0.851271 0.082 Uiso 1 1 calc R .
C94 C 0.6599(8) 0.8220(6) 0.6468(6) 0.081(3) Uani 1 1 d . .
H94 H 0.714544 0.848588 0.643373 0.097 Uiso 1 1 calc R .
C95 C 0.5089(10) 0.7651(7) 0.7123(7) 0.097(4) Uani 1 1 d . .
H95 H 0.460558 0.753575 0.753884 0.116 Uiso 1 1 calc R .
C96 C 0.6501(11) 0.7970(6) 0.5888(6) 0.100(4) Uani 1 1 d . .
H96 H 0.699951 0.807096 0.547877 0.119 Uiso 1 1 calc R .
C97 C 0.5645(12) 0.7328(9) 0.5258(8) 0.105(4) Uani 1 1 d . .
C98 C 0.4998(9) 0.7385(8) 0.6511(7) 0.095(4) Uani 1 1 d . .
H98 H 0.447569 0.709094 0.654571 0.114 Uiso 1 1 calc R .
C99 C 0.5700(10) 0.7581(7) 0.5892(6) 0.087(4) Uani 1 1 d . .
C100 C 0.5340(7) 1.3005(6) 1.0093(5) 0.067(3) Uani 1 1 d . .
H100 H 0.505734 1.331294 1.042137 0.081 Uiso 1 1 calc R .
O7 O 0.8224(10) 1.0334(8) 0.2284(7) 0.182(4) Uani 1 1 d . U
N1 N 0.6880(13) 0.9826(13) 0.3189(12) 0.261(6) Uani 1 1 d D U
C101 C 0.7702(17) 1.0314(13) 0.2807(12) 0.213(5) Uani 1 1 d D U
H101 H 0.781643 1.067698 0.304008 0.256 Uiso 1 1 calc R .
C103 C 0.748(2) 0.8399(13) 0.3091(16) 0.320(9) Uani 1 1 d D U
H10A H 0.783080 0.789681 0.330284 0.480 Uiso 1 1 calc R .
H10B H 0.682976 0.829463 0.309851 0.480 Uiso 1 1 calc R .
H10C H 0.783846 0.859773 0.261555 0.480 Uiso 1 1 calc R .
C102 C 0.6297(18) 0.9963(17) 0.3868(11) 0.269(7) Uani 1 1 d D U
H10D H 0.625100 1.054451 0.385592 0.322 Uiso 1 1 calc R .
H10E H 0.663510 0.965728 0.423152 0.322 Uiso 1 1 calc R .
C107 C 0.5245(15) 0.9692(17) 0.4051(12) 0.277(8) Uani 1 1 d D U
H10F H 0.488881 0.979132 0.449686 0.415 Uiso 1 1 calc R .
H10G H 0.490375 1.000160 0.369732 0.415 Uiso 1 1 calc R .
H10H H 0.528763 0.911489 0.407270 0.415 Uiso 1 1 calc R .
C108 C 0.741(2) 0.9054(16) 0.3506(12) 0.304(8) Uani 1 1 d D U

loop_
_atom_site_aniso_label
_atom_site_aniso_U_11
_atom_site_aniso_U_22
_atom_site_aniso_U_33
_atom_site_aniso_U_23
_atom_site_aniso_U_13
_atom_site_aniso_U_12
Zn1 0.197(2) 0.1079(13) 0.1446(17) -0.0431(12) -0.1248(16) -0.0020(12)
O1 0.191(9) 0.093(6) 0.104(7) -0.030(5) -0.100(6) -0.022(6)
O2 0.134(7) 0.107(6) 0.113(7) -0.037(5) -0.052(6) -0.024(5)
O3 0.285(15) 0.146(10) 0.230(15) -0.047(10) -0.203(13) 0.050(10)
O4 0.162(9) 0.200(10) 0.083(7) -0.084(7) -0.008(7) -0.047(8)
O5 0.262(13) 0.167(10) 0.088(8) 0.019(7) -0.054(9) -0.045(9)
O6 0.123(7) 0.294(14) 0.155(10) -0.171(10) 0.004(7) -0.058(8)
C1 0.100(8) 0.066(7) 0.072(8) -0.015(6) -0.044(7) -0.019(6)
C2 0.142(10) 0.094(8) 0.056(7) -0.018(6) -0.046(7) -0.008(7)
C3 0.135(8) 0.043(5) 0.031(5) -0.006(4) -0.041(5) -0.028(5)
C4 0.109(8) 0.057(6) 0.059(7) -0.011(5) -0.026(6) -0.012(6)
C5 0.082(7) 0.063(6) 0.063(7) -0.033(5) -0.042(6) 0.013(5)
C6 0.098(8) 0.070(6) 0.054(6) -0.007(5) -0.025(6) -0.018(6)
C7 0.090(7) 0.073(6) 0.024(5) 0.000(4) -0.025(5) -0.020(6)
C8 0.163(12) 0.127(10) 0.053(7) -0.026(7) -0.047(8) -0.030(9)
C9 0.108(8) 0.081(7) 0.034(5) -0.017(5) -0.037(6) 0.003(6)
C10 0.095(7) 0.094(7) 0.037(5) -0.035(5) -0.037(5) -0.014(6)
C11 0.112(8) 0.053(5) 0.032(5) 0.012(4) -0.028(5) -0.038(5)
C12 0.106(7) 0.049(5) 0.042(5) -0.002(4) -0.027(5) -0.023(5)
C13 0.089(7) 0.059(6) 0.047(6) -0.019(5) -0.036(5) -0.023(5)
C14 0.085(7) 0.063(6) 0.044(6) -0.012(5) -0.040(5) -0.001(5)
C15 0.092(7) 0.075(6) 0.031(5) -0.007(4) -0.029(5) -0.035(5)
C16 0.080(6) 0.064(6) 0.035(5) -0.017(4) -0.023(4) -0.008(5)
C17 0.103(8) 0.067(6) 0.034(5) 0.002(5) -0.030(5) -0.020(6)
C18 0.079(6) 0.078(6) 0.028(5) -0.018(4) -0.014(4) -0.042(5)
C19 0.121(8) 0.074(6) 0.031(5) 0.024(5) -0.041(6) -0.032(6)
C20 0.111(8) 0.080(6) 0.024(5) -0.028(5) -0.012(5) -0.037(6)
C21 0.112(7) 0.051(5) 0.023(4) 0.004(4) -0.036(5) -0.039(5)
C22 0.054(5) 0.072(6) 0.031(5) -0.014(4) -0.004(4) -0.018(4)
C23 0.089(7) 0.053(5) 0.032(5) -0.016(4) -0.026(5) -0.003(5)
C24 0.079(6) 0.079(6) 0.038(5) -0.014(4) -0.027(5) -0.041(5)
C25 0.100(7) 0.073(6) 0.019(4) -0.018(4) -0.003(4) -0.045(5)
C26 0.083(6) 0.069(6) 0.027(5) -0.002(4) -0.032(4) -0.023(5)
C27 0.089(7) 0.063(6) 0.056(6) -0.018(5) -0.026(5) -0.033(5)
C28 0.085(7) 0.082(7) 0.049(6) -0.007(5) -0.023(5) -0.037(6)
C29 0.101(7) 0.073(6) 0.035(5) 0.012(5) -0.025(5) -0.048(6)
C30 0.108(8) 0.074(6) 0.031(5) -0.021(5) -0.020(5) -0.015(6)
C31 0.124(7) 0.062(5) 0.022(4) 0.008(4) -0.036(4) -0.030(5)
C32 0.167(9) 0.082(7) 0.067(7) -0.012(5) -0.063(6) 0.002(6)
C33 0.110(7) 0.130(8) 0.047(6) -0.015(5) -0.035(5) -0.034(6)
C34 0.108(9) 0.094(8) 0.057(7) -0.016(6) -0.037(7) -0.021(7)
C35 0.188(14) 0.068(7) 0.067(8) -0.008(6) -0.048(9) -0.038(8)
C36 0.115(10) 0.129(10) 0.042(7) -0.005(6) -0.035(7) -0.043(8)
C37 0.128(11) 0.123(10) 0.055(8) -0.009(7) -0.030(7) -0.035(8)
C38 0.104(8) 0.095(8) 0.056(7) -0.011(6) -0.023(6) -0.025(7)
C39 0.200(15) 0.184(15) 0.068(9) -0.016(10) -0.037(10) -0.088(13)
C40 0.114(9) 0.059(6) 0.046(6) 0.010(5) -0.031(6) -0.034(6)
C41 0.078(6) 0.095(7) 0.036(5) 0.005(5) -0.010(5) -0.055(6)
C42 0.078(7) 0.081(8) 0.098(10) -0.024(7) -0.005(7) -0.026(6)
C43 0.101(8) 0.042(5) 0.085(8) -0.015(5) -0.024(7) -0.017(5)
C45 0.190(11) 0.101(8) 0.058(7) -0.004(6) -0.047(6) -0.067(7)
C47 0.38(2) 0.177(13) 0.066(8) 0.037(8) -0.082(11) -0.188(15)
C48 0.140(11) 0.189(13) 0.078(10) -0.029(9) -0.010(9) 0.019(9)
C51 0.113(9) 0.071(7) 0.054(7) -0.009(6) 0.021(6) -0.013(7)
C52 0.137(11) 0.070(7) 0.094(10) -0.034(7) -0.050(8) -0.022(7)
C53 0.096(9) 0.089(9) 0.165(14) -0.050(9) -0.033(9) -0.005(7)
C54 0.082(8) 0.088(8) 0.132(12) -0.073(8) -0.052(8) 0.016(7)
C55 0.085(8) 0.070(7) 0.088(9) -0.019(6) -0.026(7) -0.011(6)
C56 0.128(10) 0.079(7) 0.086(9) -0.022(7) -0.042(8) -0.018(7)
C60 0.167(12) 0.113(10) 0.071(8) 0.018(7) -0.082(9) -0.046(9)
C61 0.144(10) 0.074(7) 0.063(7) -0.005(6) -0.055(7) -0.048(7)
C62 0.149(10) 0.058(6) 0.073(7) -0.020(5) -0.074(7) -0.018(7)
C63 0.150(10) 0.046(5) 0.045(6) 0.005(4) -0.055(6) -0.016(6)
C64 0.187(11) 0.073(7) 0.068(7) -0.004(5) -0.076(6) -0.009(7)
C65 0.085(7) 0.083(7) 0.034(5) -0.001(5) -0.035(5) -0.019(6)
C66 0.169(11) 0.099(9) 0.111(10) -0.017(8) -0.055(8) 0.007(8)
C67 0.171(13) 0.090(9) 0.097(10) -0.030(8) -0.079(10) -0.022(10)
C68 0.148(10) 0.141(9) 0.058(6) -0.023(6) -0.025(6) -0.057(7)
C69 0.111(9) 0.089(8) 0.088(9) 0.003(7) -0.041(8) -0.026(7)
C70 0.131(9) 0.074(6) 0.035(5) -0.012(5) -0.026(6) -0.062(6)
C71 0.063(6) 0.097(7) 0.035(5) -0.015(5) -0.008(4) -0.017(5)
C73 0.085(7) 0.079(7) 0.050(6) -0.040(5) -0.003(5) -0.031(6)
C74 0.177(12) 0.072(7) 0.061(7) -0.015(6) -0.057(8) -0.034(8)
C75 0.105(7) 0.043(5) 0.052(6) -0.003(4) -0.020(6) -0.040(5)
C76 0.069(6) 0.069(6) 0.070(7) -0.012(5) -0.027(5) -0.026(5)
C77 0.103(8) 0.058(6) 0.060(7) -0.026(5) -0.035(6) -0.016(5)
C78 0.099(7) 0.070(6) 0.027(5) -0.016(4) -0.004(5) -0.046(6)
C79 0.082(7) 0.088(7) 0.056(6) -0.040(6) -0.025(5) -0.007(6)
C80 0.091(7) 0.068(6) 0.058(6) -0.019(5) -0.038(6) -0.015(5)
C81 0.095(7) 0.075(7) 0.038(6) -0.024(5) -0.017(5) -0.008(6)
C82 0.083(7) 0.061(6) 0.070(7) -0.006(5) -0.017(6) -0.045(5)
C83 0.071(6) 0.069(6) 0.071(7) -0.030(5) -0.007(5) -0.035(5)
C84 0.111(8) 0.043(5) 0.087(8) -0.009(5) -0.063(7) -0.027(5)
C85 0.084(6) 0.043(5) 0.053(6) -0.024(4) -0.029(5) 0.007(5)
C86 0.077(6) 0.076(7) 0.038(5) -0.019(5) -0.009(5) -0.019(5)
C87 0.116(8) 0.081(7) 0.065(7) -0.028(6) -0.031(6) -0.043(6)
C88 0.101(7) 0.061(6) 0.039(6) -0.011(5) 0.012(5) -0.041(5)
C89 0.128(9) 0.060(6) 0.069(7) -0.035(5) -0.048(7) -0.018(6)
C90 0.112(8) 0.056(6) 0.056(7) 0.009(5) -0.023(6) -0.049(6)
C91 0.102(7) 0.041(5) 0.042(5) -0.012(4) -0.019(5) -0.014(5)
C92 0.113(8) 0.063(6) 0.029(5) 0.002(4) -0.015(5) -0.037(6)
C93 0.095(7) 0.065(6) 0.035(5) 0.004(5) 0.003(5) -0.040(5)
C94 0.106(8) 0.087(8) 0.064(7) -0.020(6) -0.017(6) -0.048(7)
C95 0.125(10) 0.091(8) 0.094(10) -0.019(7) -0.063(8) -0.007(8)
C96 0.184(13) 0.067(7) 0.063(8) -0.024(6) -0.040(8) -0.026(8)
C97 0.128(12) 0.115(10) 0.091(11) -0.027(8) -0.061(9) -0.007(9)
C98 0.110(9) 0.115(10) 0.090(10) -0.046(8) -0.049(8) -0.017(8)
C99 0.121(9) 0.106(9) 0.071(8) -0.062(7) -0.038(7) -0.014(8)
C100 0.093(7) 0.077(7) 0.050(6) -0.046(5) -0.005(5) -0.025(6)
O7 0.226(11) 0.202(9) 0.167(11) -0.121(9) -0.041(8) -0.033(8)
N1 0.272(13) 0.254(11) 0.231(12) -0.065(10) -0.002(10) -0.040(9)
C101 0.250(12) 0.227(10) 0.190(12) -0.109(10) -0.028(9) -0.039(9)
C103 0.321(16) 0.289(15) 0.292(17) -0.056(13) 0.017(15) -0.041(14)
C102 0.284(15) 0.272(12) 0.229(13) -0.061(12) -0.011(11) -0.052(12)
C107 0.289(16) 0.272(15) 0.232(15) -0.047(14) 0.004(13) -0.052(14)
C108 0.303(14) 0.281(13) 0.271(15) -0.049(12) 0.012(12) -0.033(12)

loop_
_atom_type_symbol
_atom_type_description
_atom_type_scat_dispersion_real
_atom_type_scat_dispersion_imag
_atom_type_scat_source
C C 0.0033 0.0016 'International Tables Vol C Tables 4.2.6.8 and 6.1.1.4'
H H 0.0000 0.0000 'International Tables Vol C Tables 4.2.6.8 and 6.1.1.4'
N N 0.0061 0.0033 'International Tables Vol C Tables 4.2.6.8 and 6.1.1.4'
O O 0.0106 0.0060 'International Tables Vol C Tables 4.2.6.8 and 6.1.1.4'
Zn Zn 0.2839 1.4301 'International Tables Vol C Tables 4.2.6.8 and 6.1.1.4'

loop_
_geom_angle_atom_site_label_1
_geom_angle_atom_site_label_2
_geom_angle_atom_site_label_3
_geom_angle
_geom_angle_site_symmetry_1
_geom_angle_site_symmetry_3
O1 Zn1 O5 86.3(4) . .
O1 Zn1 O6 94.1(4) . .
O2 Zn1 O1 125.0(4) . .
O2 Zn1 O5 91.0(4) . .
O2 Zn1 O6 92.0(4) . .
O3 Zn1 O1 135.8(4) 2_666 .
O3 Zn1 O2 99.2(4) 2_666 .
O3 Zn1 O5 92.7(6) 2_666 .
O3 Zn1 O6 84.3(6) 2_666 .
O6 Zn1 O5 176.1(5) . .
C67 O1 Zn1 118.8(9) . .
C97 O2 Zn1 119.6(9) . .
C67 O3 Zn1 154.2(13) . 2_666
C4 C1 C2 119.3(10) . .
C9 C1 C2 120.4(10) . .
C9 C1 C4 120.4(9) . .
C1 C2 H2A 109.5 . .
C1 C2 H2B 109.5 . .
C1 C2 H2C 109.5 . .
H2A C2 H2B 109.5 . .
H2A C2 H2C 109.5 . .
H2B C2 H2C 109.5 . .
C16 C3 H3 120.4 . .
C16 C3 C18 119.2(7) . .
C18 C3 H3 120.4 . .
C1 C4 H4 119.9 . .
C1 C4 C5 120.2(10) . .
C5 C4 H4 119.9 . .
C4 C5 C6 119.4(10) . .
C4 C5 C65 118.6(9) . .
C65 C5 C6 122.0(8) . .
C5 C6 H6A 109.5 . .
C5 C6 H6B 109.5 . .
C5 C6 H6C 109.5 . .
H6A C6 H6B 109.5 . .
H6A C6 H6C 109.5 . .
H6B C6 H6C 109.5 . .
C9 C7 C8 118.0(9) . .
C65 C7 C8 122.5(9) . .
C65 C7 C9 119.5(9) . .
C7 C8 H8A 109.5 . .
C7 C8 H8B 109.5 . .
C7 C8 H8C 109.5 . .
H8A C8 H8B 109.5 . .
H8A C8 H8C 109.5 . .
H8B C8 H8C 109.5 . .
C1 C9 C7 120.0(9) . .
C1 C9 H9 120.0 . .
C7 C9 H9 120.0 . .
C11 C10 C12 114.7(8) . .
C11 C10 C65 121.5(7) . .
C12 C10 C65 123.8(8) . .
C10 C11 H11 117.8 . .
C15 C11 C10 124.3(8) . .
C15 C11 H11 117.8 . .
C10 C12 H12 117.9 . .
C13 C12 C10 124.2(8) . .
C13 C12 H12 117.9 . .
C12 C13 C14 118.7(7) . .
C12 C13 C26 122.6(8) . .
C14 C13 C26 118.7(7) . .
C13 C14 C15 119.4(8) . .
C13 C14 C23 122.2(7) . .
C15 C14 C23 118.3(8) . .
C11 C15 C14 118.5(8) . .
C11 C15 C16 122.5(7) . .
C14 C15 C16 118.9(8) . .
C3 C16 C15 118.0(7) . .
C21 C16 C3 122.3(8) . .
C21 C16 C15 119.4(7) . .
C63 C17 C18 119.3(8) . .
C74 C17 C18 123.7(9) . .
C74 C17 C63 116.8(9) . .
C3 C18 C17 120.6(7) . .
C19 C18 C3 119.6(7) . .
C19 C18 C17 119.5(8) . .
C18 C19 H19 119.5 . .
C18 C19 C20 120.9(8) . .
C20 C19 H19 119.5 . .
C19 C20 C30 119.5(8) . 2_565
C21 C20 C19 117.9(8) . .
C21 C20 C30 122.5(7) . 2_565
C16 C21 C20 119.3(7) . .
C16 C21 C22 122.0(7) . .
C20 C21 C22 118.8(7) . .
C23 C22 C21 118.3(7) . .
C23 C22 C24 121.9(7) . 2_565
C24 C22 C21 119.6(7) 2_565 .
C22 C23 C14 122.6(7) . .
C22 C23 C24 120.2(8) . .
C24 C23 C14 117.2(7) . .
C22 C24 C23 117.9(8) 2_565 .
C22 C24 C25 122.2(7) 2_565 .
C23 C24 C25 119.8(8) . .
C24 C25 C30 119.1(7) . .
C26 C25 C24 123.2(7) . .
C26 C25 C30 117.7(8) . .
C25 C26 C13 118.6(7) . .
C25 C26 C27 121.1(7) . .
C27 C26 C13 120.3(8) . .
C26 C27 H27 119.3 . .
C26 C27 C28 121.3(8) . .
C28 C27 H27 119.3 . .
C27 C28 C31 122.0(8) . .
C29 C28 C27 118.4(9) . .
C29 C28 C31 119.4(8) . .
C28 C29 H29 119.2 . .
C28 C29 C30 121.6(8) . .
C30 C29 H29 119.2 . .
C25 C30 C20 117.1(8) . 2_565
C29 C30 C20 123.4(8) . 2_565
C29 C30 C25 119.5(8) . .
C32 C31 C28 119.6(10) . .
C32 C31 C33 119.7(10) . .
C33 C31 C28 120.8(10) . .
C31 C32 C64 117.6(12) . .
C31 C32 C66 124.8(11) . .
C66 C32 C64 117.6(11) . .
C31 C33 C48 121.2(11) . .
C68 C33 C31 123.9(12) . .
C68 C33 C48 114.9(12) . .
C36 C34 C35 121.9(10) . .
C36 C34 C70 119.3(10) . .
C70 C34 C35 118.8(10) . .
C34 C35 H35A 109.5 . .
C34 C35 H35B 109.5 . .
C34 C35 H35C 109.5 . .
H35A C35 H35B 109.5 . .
H35A C35 H35C 109.5 . .
H35B C35 H35C 109.5 . .
C34 C36 H36 119.1 . .
C37 C36 C34 121.9(10) . .
C37 C36 H36 119.1 . .
C36 C37 C38 119.2(11) . .
C36 C37 C39 122.3(11) . .
C38 C37 C39 118.4(12) . .
C37 C38 H38 120.6 . .
C40 C38 C37 118.9(10) . .
C40 C38 H38 120.6 . .
C37 C39 H39A 109.5 . .
C37 C39 H39B 109.5 . .
C37 C39 H39C 109.5 . .
H39A C39 H39B 109.5 . .
H39A C39 H39C 109.5 . .
H39B C39 H39C 109.5 . .
C38 C40 C41 116.1(9) . .
C70 C40 C38 120.8(9) . .
C70 C40 C41 123.0(9) . .
C40 C41 H41A 109.5 . .
C40 C41 H41B 109.5 . .
C40 C41 H41C 109.5 . .
H41A C41 H41B 109.5 . .
H41A C41 H41C 109.5 . .
H41B C41 H41C 109.5 . .
C43 C42 C51 117.0(11) . .
C43 C42 C69 123.2(10) . .
C51 C42 C69 119.8(11) . .
C42 C43 C73 119.9(10) . .
C55 C43 C42 119.5(9) . .
C55 C43 C73 120.6(9) . .
C64 C45 C47 116.4(15) . .
C68 C45 C47 122.2(16) . .
C68 C45 C64 121.4(12) . .
C45 C47 H47A 109.5 . .
C45 C47 H47B 109.5 . .
C45 C47 H47C 109.5 . .
H47A C47 H47B 109.5 . .
H47A C47 H47C 109.5 . .
H47B C47 H47C 109.5 . .
C33 C48 H48A 109.5 . .
C33 C48 H48B 109.5 . .
C33 C48 H48C 109.5 . .
H48A C48 H48B 109.5 . .
H48A C48 H48C 109.5 . .
H48B C48 H48C 109.5 . .
C42 C51 H51 117.1 . .
C52 C51 C42 125.8(11) . .
C52 C51 H51 117.1 . .
C51 C52 C53 123.1(11) . .
C54 C52 C51 113.5(10) . .
C54 C52 C53 123.3(11) . .
C52 C53 H53A 109.5 . .
C52 C53 H53B 109.5 . .
C52 C53 H53C 109.5 . .
H53A C53 H53B 109.5 . .
H53A C53 H53C 109.5 . .
H53B C53 H53C 109.5 . .
C52 C54 H54 118.0 . .
C52 C54 C55 124.0(10) . .
C55 C54 H54 118.0 . .
C43 C55 C54 119.8(10) . .
C43 C55 C56 121.7(9) . .
C54 C55 C56 118.4(10) . .
C55 C56 H56A 109.5 . .
C55 C56 H56B 109.5 . .
C55 C56 H56C 109.5 . .
H56A C56 H56B 109.5 . .
H56A C56 H56C 109.5 . .
H56B C56 H56C 109.5 . .
C61 C60 H60 121.5 . .
C74 C60 H60 121.5 . .
C74 C60 C61 116.9(11) . .
C60 C61 C67 118.0(10) . .
C62 C61 C60 120.2(9) . .
C62 C61 C67 121.7(10) . .
C61 C62 H62 120.8 . .
C61 C62 C63 118.5(9) . .
C63 C62 H62 120.8 . .
C17 C63 C62 123.5(9) . .
C17 C63 H63 118.2 . .
C62 C63 H63 118.2 . .
C32 C64 H64 120.4 . .
C45 C64 C32 119.2(12) . .
C45 C64 H64 120.4 . .
C5 C65 C10 119.1(9) . .
C7 C65 C5 121.1(9) . .
C7 C65 C10 119.6(9) . .
C32 C66 H66A 109.5 . .
C32 C66 H66B 109.5 . .
C32 C66 H66C 109.5 . .
H66A C66 H66B 109.5 . .
H66A C66 H66C 109.5 . .
H66B C66 H66C 109.5 . .
O1 C67 O3 126.3(13) . .
O1 C67 C61 115.2(12) . .
O3 C67 C61 117.7(12) . .
C33 C68 H68 121.0 . .
C45 C68 C33 118.1(14) . .
C45 C68 H68 121.0 . .
C42 C69 H69A 109.5 . .
C42 C69 H69B 109.5 . .
C42 C69 H69C 109.5 . .
H69A C69 H69B 109.5 . .
H69A C69 H69C 109.5 . .
H69B C69 H69C 109.5 . .
C34 C70 C71 117.9(9) . .
C40 C70 C34 119.8(10) . .
C40 C70 C71 122.3(8) . .
C75 C71 C70 120.9(8) . .
C84 C71 C70 122.5(9) . .
C84 C71 C75 116.5(9) . .
C93 C73 C43 122.8(9) . .
C100 C73 C43 120.7(8) . .
C100 C73 C93 116.4(8) . .
C17 C74 C60 124.0(10) . .
C17 C74 H74 118.0 . .
C60 C74 H74 118.0 . .
C71 C75 H75 118.6 . .
C76 C75 C71 122.7(8) . .
C76 C75 H75 118.6 . .
C75 C76 C77 125.8(8) . .
C75 C76 C81 117.0(9) . .
C81 C76 C77 117.1(9) . .
C78 C77 C76 122.5(8) . .
C78 C77 C93 119.8(8) . .
C93 C77 C76 117.7(9) . .
C77 C78 C79 120.1(8) . .
C77 C78 C92 119.2(8) . .
C92 C78 C79 120.7(8) . .
C78 C79 C80 119.8(9) . .
C91 C79 C78 121.4(8) 2_677 .
C91 C79 C80 118.5(9) 2_677 .
C79 C80 C81 117.9(8) . .
C91 C80 C79 118.9(9) . .
C91 C80 C81 122.5(8) . .
C76 C81 C80 121.8(8) . .
C82 C81 C76 121.6(9) . .
C82 C81 C80 116.2(9) . .
C81 C82 C83 122.9(9) . .
C81 C82 C84 117.8(8) . .
C84 C82 C83 119.2(9) . .
C82 C83 C86 119.1(8) . .
C85 C83 C82 124.3(9) . .
C85 C83 C86 116.6(8) . .
C71 C84 C82 123.6(9) . .
C71 C84 H84 118.2 . .
C82 C84 H84 118.2 . .
C83 C85 H85 118.7 . .
C89 C85 C83 122.6(9) . .
C89 C85 H85 118.7 . .
C83 C86 C91 118.8(8) . .
C87 C86 C83 121.2(8) . .
C87 C86 C91 119.9(8) . .
C86 C87 C88 118.8(9) . .
C86 C87 C92 121.9(8) . 2_677
C88 C87 C92 119.3(8) . 2_677
C87 C88 H88 120.3 . .
C89 C88 C87 119.5(8) . .
C89 C88 H88 120.3 . .
C85 C89 C90 118.6(9) . .
C88 C89 C85 120.8(8) . .
C88 C89 C90 120.5(8) . .
C94 C90 C89 124.2(9) . .
C94 C90 C95 118.3(10) . .
C95 C90 C89 117.4(10) . .
C79 C91 C86 118.2(8) 2_677 .
C80 C91 C79 122.4(8) . 2_677
C80 C91 C86 119.2(9) . .
C78 C92 C87 116.6(8) . 2_677
C100 C92 C78 118.5(8) . .
C100 C92 C87 124.3(8) . 2_677
C73 C93 H93 119.1 . .
C77 C93 C73 121.8(8) . .
C77 C93 H93 119.1 . .
C90 C94 H94 120.1 . .
C90 C94 C96 119.8(10) . .
C96 C94 H94 120.1 . .
C90 C95 H95 119.3 . .
C90 C95 C98 121.4(12) . .
C98 C95 H95 119.3 . .
C94 C96 H96 118.2 . .
C99 C96 C94 123.7(12) . .
C99 C96 H96 118.2 . .
O2 C97 C99 114.2(14) . .
O4 C97 O2 123.1(12) . .
O4 C97 C99 122.3(13) . .
C95 C98 H98 120.6 . .
C99 C98 C95 118.8(11) . .
C99 C98 H98 120.6 . .
C96 C99 C97 120.9(13) . .
C98 C99 C96 117.9(9) . .
C98 C99 C97 121.1(12) . .
C73 C100 C92 124.0(8) . .
C73 C100 H100 118.0 . .
C92 C100 H100 118.0 . .
C101 N1 C102 119.2(18) . .
C101 N1 C108 100.8(17) . .
C108 N1 C102 94(2) . .
O7 C101 N1 132(2) . .
O7 C101 H101 114.1 . .
N1 C101 H101 114.1 . .
H10A C103 H10B 109.5 . .
H10A C103 H10C 109.5 . .
H10B C103 H10C 109.5 . .
C108 C103 H10A 109.5 . .
C108 C103 H10B 109.5 . .
C108 C103 H10C 109.5 . .
N1 C102 H10D 109.2 . .
N1 C102 H10E 109.2 . .
N1 C102 C107 112.0(10) . .
H10D C102 H10E 107.9 . .
C107 C102 H10D 109.2 . .
C107 C102 H10E 109.2 . .
C102 C107 H10F 109.5 . .
C102 C107 H10G 109.5 . .
C102 C107 H10H 109.5 . .
H10F C107 H10G 109.5 . .
H10F C107 H10H 109.5 . .
H10G C107 H10H 109.5 . .
N1 C108 C103 110.2(10) . .

loop_
_geom_bond_atom_site_label_1
_geom_bond_atom_site_label_2
_geom_bond_distance
_geom_bond_site_symmetry_2
Zn1 O1 2.010(8) .
Zn1 O2 2.005(9) .
Zn1 O3 2.003(11) 2_666
Zn1 O5 2.273(12) .
Zn1 O6 2.049(10) .
O1 C67 1.206(13) .
O2 C97 1.318(15) .
O3 C67 1.210(14) .
O4 C97 1.315(16) .
C1 C2 1.582(14) .
C1 C4 1.413(14) .
C1 C9 1.405(14) .
C2 H2A 0.9600 .
C2 H2B 0.9600 .
C2 H2C 0.9600 .
C3 H3 0.9300 .
C3 C16 1.420(11) .
C3 C18 1.445(11) .
C4 H4 0.9300 .
C4 C5 1.432(13) .
C5 C6 1.536(13) .
C5 C65 1.442(13) .
C6 H6A 0.9600 .
C6 H6B 0.9600 .
C6 H6C 0.9600 .
C7 C8 1.525(14) .
C7 C9 1.449(13) .
C7 C65 1.385(13) .
C8 H8A 0.9600 .
C8 H8B 0.9600 .
C8 H8C 0.9600 .
C9 H9 0.9300 .
C10 C11 1.428(11) .
C10 C12 1.452(11) .
C10 C65 1.532(13) .
C11 H11 0.9300 .
C11 C15 1.390(11) .
C12 H12 0.9300 .
C12 C13 1.389(11) .
C13 C14 1.436(12) .
C13 C26 1.538(10) .
C14 C15 1.464(11) .
C14 C23 1.511(12) .
C15 C16 1.551(12) .
C16 C21 1.415(11) .
C17 C18 1.548(11) .
C17 C63 1.407(13) .
C17 C74 1.346(13) .
C18 C19 1.424(12) .
C19 H19 0.9300 .
C19 C20 1.471(11) .
C20 C21 1.454(11) .
C20 C30 1.522(13) 2_565
C21 C22 1.505(11) .
C22 C23 1.430(11) .
C22 C24 1.454(12) 2_565
C23 C24 1.463(11) .
C24 C25 1.491(12) .
C25 C26 1.394(11) .
C25 C30 1.503(11) .
C26 C27 1.421(11) .
C27 H27 0.9300 .
C27 C28 1.441(12) .
C28 C29 1.407(12) .
C28 C31 1.537(12) .
C29 H29 0.9300 .
C29 C30 1.411(12) .
C31 C32 1.383(14) .
C31 C33 1.411(14) .
C32 C64 1.517(16) .
C32 C66 1.515(17) .
C33 C48 1.551(17) .
C33 C68 1.409(15) .
C34 C35 1.518(15) .
C34 C36 1.398(14) .
C34 C70 1.484(13) .
C35 H35A 0.9600 .
C35 H35B 0.9600 .
C35 H35C 0.9600 .
C36 H36 0.9300 .
C36 C37 1.389(15) .
C37 C38 1.464(14) .
C37 C39 1.545(16) .
C38 H38 0.9300 .
C38 C40 1.454(13) .
C39 H39A 0.9600 .
C39 H39B 0.9600 .
C39 H39C 0.9600 .
C40 C41 1.588(12) .
C40 C70 1.361(14) .
C41 H41A 0.9600 .
C41 H41B 0.9600 .
C41 H41C 0.9600 .
C42 C43 1.432(15) .
C42 C51 1.436(14) .
C42 C69 1.537(15) .
C43 C55 1.405(14) .
C43 C73 1.534(13) .
C45 C47 1.568(16) .
C45 C64 1.418(18) .
C45 C68 1.382(18) .
C47 H47A 0.9600 .
C47 H47B 0.9600 .
C47 H47C 0.9600 .
C48 H48A 0.9600 .
C48 H48B 0.9600 .
C48 H48C 0.9600 .
C51 H51 0.9300 .
C51 C52 1.416(15) .
C52 C53 1.539(15) .
C52 C54 1.416(15) .
C53 H53A 0.9600 .
C53 H53B 0.9600 .
C53 H53C 0.9600 .
C54 H54 0.9300 .
C54 C55 1.426(14) .
C55 C56 1.576(14) .
C56 H56A 0.9600 .
C56 H56B 0.9600 .
C56 H56C 0.9600 .
C60 H60 0.9300 .
C60 C61 1.474(16) .
C60 C74 1.417(14) .
C61 C62 1.354(14) .
C61 C67 1.624(15) .
C62 H62 0.9300 .
C62 C63 1.421(12) .
C63 H63 0.9300 .
C64 H64 0.9300 .
C66 H66A 0.9600 .
C66 H66B 0.9600 .
C66 H66C 0.9600 .
C68 H68 0.9300 .
C69 H69A 0.9600 .
C69 H69B 0.9600 .
C69 H69C 0.9600 .
C70 C71 1.555(12) .
C71 C75 1.448(12) .
C71 C84 1.413(12) .
C73 C93 1.460(12) .
C73 C100 1.393(12) .
C74 H74 0.9300 .
C75 H75 0.9300 .
C75 C76 1.421(12) .
C76 C77 1.514(13) .
C76 C81 1.455(13) .
C77 C78 1.426(12) .
C77 C93 1.434(12) .
C78 C79 1.475(13) .
C78 C92 1.456(12) .
C79 C80 1.494(12) .
C79 C91 1.451(13) 2_677
C80 C81 1.506(13) .
C80 C91 1.420(12) .
C81 C82 1.421(13) .
C82 C83 1.465(12) .
C82 C84 1.421(13) .
C83 C85 1.443(12) .
C83 C86 1.468(12) .
C84 H84 0.9300 .
C85 H85 0.9300 .
C85 C89 1.421(12) .
C86 C87 1.438(13) .
C86 C91 1.484(12) .
C87 C88 1.484(12) .
C87 C92 1.497(13) 2_677
C88 H88 0.9300 .
C88 C89 1.403(13) .
C89 C90 1.550(13) .
C90 C94 1.380(13) .
C90 C95 1.392(14) .
C92 C100 1.433(12) .
C93 H93 0.9300 .
C94 H94 0.9300 .
C94 C96 1.410(13) .
C95 H95 0.9300 .
C95 C98 1.480(15) .
C96 H96 0.9300 .
C96 C99 1.392(16) .
C97 C99 1.496(15) .
C98 H98 0.9300 .
C98 C99 1.375(15) .
C100 H100 0.9300 .
O7 C101 1.12(2) .
N1 C101 1.449(10) .
N1 C102 1.469(10) .
N1 C108 1.469(10) .
C101 H101 0.9300 .
C103 H10A 0.9600 .
C103 H10B 0.9600 .
C103 H10C 0.9600 .
C103 C108 1.548(10) .
C102 H10D 0.9700 .
C102 H10E 0.9700 .
C102 C107 1.539(10) .
C107 H10F 0.9600 .
C107 H10G 0.9600 .
C107 H10H 0.9600 .

loop_
_geom_torsion_atom_site_label_1
_geom_torsion_atom_site_label_2
_geom_torsion_atom_site_label_3
_geom_torsion_atom_site_label_4
_geom_torsion
_geom_torsion_site_symmetry_1
_geom_torsion_site_symmetry_4
Zn1 O1 C67 O3 16(2) . .
Zn1 O1 C67 C61 -174.8(8) . .
Zn1 O2 C97 O4 52.1(17) . .
Zn1 O2 C97 C99 -134.9(9) . .
Zn1 O3 C67 O1 -40(4) 2_666 .
Zn1 O3 C67 C61 151(2) 2_666 .
O2 C97 C99 C96 -168.9(11) . .
O2 C97 C99 C98 15.7(18) . .
O4 C97 C99 C96 4(2) . .
O4 C97 C99 C98 -171.2(13) . .
C1 C4 C5 C6 179.0(9) . .
C1 C4 C5 C65 0.1(13) . .
C2 C1 C4 C5 178.0(8) . .
C2 C1 C9 C7 -179.6(8) . .
C3 C16 C21 C20 10.4(15) . .
C3 C16 C21 C22 -169.2(9) . .
C3 C18 C19 C20 2.7(15) . .
C4 C1 C9 C7 0.4(14) . .
C4 C5 C65 C7 3.6(13) . .
C4 C5 C65 C10 -171.8(8) . .
C6 C5 C65 C7 -175.4(8) . .
C6 C5 C65 C10 9.3(12) . .
C8 C7 C9 C1 -177.4(9) . .
C8 C7 C65 C5 175.5(9) . .
C8 C7 C65 C10 -9.2(13) . .
C9 C1 C4 C5 -2.0(14) . .
C9 C7 C65 C5 -5.2(13) . .
C9 C7 C65 C10 170.2(7) . .
C10 C11 C15 C14 1.6(15) . .
C10 C11 C15 C16 179.8(9) . .
C10 C12 C13 C14 1.3(15) . .
C10 C12 C13 C26 -178.2(9) . .
C11 C10 C12 C13 2.4(15) . .
C11 C10 C65 C5 115.0(10) . .
C11 C10 C65 C7 -60.4(12) . .
C11 C15 C16 C3 -11.9(14) . .
C11 C15 C16 C21 174.5(9) . .
C12 C10 C11 C15 -3.9(15) . .
C12 C10 C65 C5 -66.2(12) . .
C12 C10 C65 C7 118.3(11) . .
C12 C13 C14 C15 -3.7(14) . .
C12 C13 C14 C23 175.2(8) . .
C12 C13 C26 C25 -174.2(9) . .
C12 C13 C26 C27 7.6(14) . .
C13 C14 C15 C11 2.3(14) . .
C13 C14 C15 C16 -175.9(8) . .
C13 C14 C23 C22 -178.7(9) . .
C13 C14 C23 C24 0.1(14) . .
C13 C26 C27 C28 -179.9(9) . .
C14 C13 C26 C25 6.4(13) . .
C14 C13 C26 C27 -171.9(9) . .
C14 C15 C16 C3 166.2(8) . .
C14 C15 C16 C21 -7.4(14) . .
C14 C23 C24 C22 179.6(7) . 2_565
C14 C23 C24 C25 4.2(13) . .
C15 C14 C23 C22 0.2(14) . .
C15 C14 C23 C24 179.0(8) . .
C15 C16 C21 C20 -176.3(9) . .
C15 C16 C21 C22 4.1(14) . .
C16 C3 C18 C17 171.8(8) . .
C16 C3 C18 C19 -1.8(14) . .
C16 C21 C22 C23 1.3(13) . .
C16 C21 C22 C24 177.5(8) . 2_565
C17 C18 C19 C20 -170.9(9) . .
C18 C3 C16 C15 -178.3(8) . .
C18 C3 C16 C21 -4.9(15) . .
C18 C17 C63 C62 -173.5(9) . .
C18 C17 C74 C60 172.1(10) . .
C18 C19 C20 C21 2.7(15) . .
C18 C19 C20 C30 179.2(9) . 2_565
C19 C20 C21 C16 -9.1(14) . .
C19 C20 C21 C22 170.6(8) . .
C20 C21 C22 C23 -178.3(9) . .
C20 C21 C22 C24 -2.2(13) . 2_565
C21 C22 C23 C14 -3.6(13) . .
C21 C22 C23 C24 177.7(8) . .
C22 C23 C24 C22 -1.6(14) . 2_565
C22 C23 C24 C25 -177.1(8) . .
C22 C24 C25 C26 -178.4(8) 2_565 .
C22 C24 C25 C30 3.8(14) 2_565 .
C23 C14 C15 C11 -176.6(8) . .
C23 C14 C15 C16 5.2(13) . .
C23 C24 C25 C26 -3.1(15) . .
C23 C24 C25 C30 179.1(9) . .
C24 C22 C23 C14 -179.6(8) 2_565 .
C24 C22 C23 C24 1.6(15) 2_565 .
C24 C25 C26 C13 -2.2(14) . .
C24 C25 C26 C27 176.1(9) . .
C24 C25 C30 C20 3.9(13) . 2_565
C24 C25 C30 C29 -176.0(9) . .
C25 C26 C27 C28 1.9(15) . .
C26 C13 C14 C15 175.8(8) . .
C26 C13 C14 C23 -5.3(14) . .
C26 C25 C30 C20 -174.0(8) . 2_565
C26 C25 C30 C29 6.1(14) . .
C26 C27 C28 C29 2.8(15) . .
C26 C27 C28 C31 -173.6(9) . .
C27 C28 C29 C30 -2.7(16) . .
C27 C28 C31 C32 -80.9(13) . .
C27 C28 C31 C33 98.4(12) . .
C28 C29 C30 C20 178.5(9) . 2_565
C28 C29 C30 C25 -1.7(16) . .
C28 C31 C32 C64 179.1(9) . .
C28 C31 C32 C66 1.9(16) . .
C28 C31 C33 C48 1.8(15) . .
C28 C31 C33 C68 -178.8(9) . .
C29 C28 C31 C32 102.8(12) . .
C29 C28 C31 C33 -77.9(12) . .
C30 C20 C21 C16 174.5(9) 2_565 .
C30 C20 C21 C22 -5.8(14) 2_565 .
C30 C25 C26 C13 175.6(8) . .
C30 C25 C26 C27 -6.2(14) . .
C31 C28 C29 C30 173.7(9) . .
C31 C32 C64 C45 1.9(16) . .
C31 C33 C68 C45 -2.5(17) . .
C32 C31 C33 C48 -179.0(11) . .
C32 C31 C33 C68 0.4(16) . .
C33 C31 C32 C64 -0.1(15) . .
C33 C31 C32 C66 -177.4(11) . .
C34 C36 C37 C38 -2.9(19) . .
C34 C36 C37 C39 -179.0(12) . .
C34 C70 C71 C75 -114.5(10) . .
C34 C70 C71 C84 68.0(13) . .
C35 C34 C36 C37 -176.9(11) . .
C35 C34 C70 C40 -179.7(10) . .
C35 C34 C70 C71 1.8(14) . .
C36 C34 C70 C40 3.6(16) . .
C36 C34 C70 C71 -174.8(10) . .
C36 C37 C38 C40 2.8(18) . .
C37 C38 C40 C41 176.5(10) . .
C37 C38 C40 C70 0.5(16) . .
C38 C40 C70 C34 -3.7(16) . .
C38 C40 C70 C71 174.8(9) . .
C39 C37 C38 C40 179.1(11) . .
C40 C70 C71 C75 67.0(14) . .
C40 C70 C71 C84 -110.4(11) . .
C41 C40 C70 C34 -179.4(9) . .
C41 C40 C70 C71 -1.0(16) . .
C42 C43 C55 C54 -7.7(16) . .
C42 C43 C55 C56 176.3(10) . .
C42 C43 C73 C93 57.9(14) . .
C42 C43 C73 C100 -126.0(12) . .
C42 C51 C52 C53 -179.1(10) . .
C42 C51 C52 C54 -3.1(18) . .
C43 C42 C51 C52 -1.2(17) . .
C43 C73 C93 C77 176.4(9) . .
C43 C73 C100 C92 -172.0(9) . .
C47 C45 C64 C32 176.6(10) . .
C47 C45 C68 C33 -176.5(11) . .
C48 C33 C68 C45 177.0(12) . .
C51 C42 C43 C55 6.8(16) . .
C51 C42 C43 C73 -174.0(9) . .
C51 C52 C54 C55 2.2(18) . .
C52 C54 C55 C43 3.1(18) . .
C52 C54 C55 C56 179.3(11) . .
C53 C52 C54 C55 178.2(10) . .
C55 C43 C73 C93 -122.9(12) . .
C55 C43 C73 C100 53.2(14) . .
C60 C61 C62 C63 -1.9(17) . .
C60 C61 C67 O1 179.7(12) . .
C60 C61 C67 O3 -10(2) . .
C61 C60 C74 C17 1.7(19) . .
C61 C62 C63 C17 0.5(17) . .
C62 C61 C67 O1 3.6(19) . .
C62 C61 C67 O3 173.9(15) . .
C63 C17 C18 C3 33.7(14) . .
C63 C17 C18 C19 -152.7(10) . .
C63 C17 C74 C60 -3.0(18) . .
C64 C45 C68 C33 4.3(18) . .
C65 C7 C9 C1 3.2(12) . .
C65 C10 C11 C15 175.0(9) . .
C65 C10 C12 C13 -176.4(9) . .
C66 C32 C64 C45 179.4(11) . .
C67 C61 C62 C63 174.0(11) . .
C68 C45 C64 C32 -4.1(18) . .
C69 C42 C43 C55 -174.6(10) . .
C69 C42 C43 C73 4.6(17) . .
C69 C42 C51 C52 -179.9(11) . .
C70 C34 C36 C37 -0.3(18) . .
C70 C71 C75 C76 -176.4(9) . .
C70 C71 C84 C82 172.0(9) . .
C71 C75 C76 C77 -178.3(9) . .
C71 C75 C76 C81 5.9(14) . .
C73 C43 C55 C54 173.0(9) . .
C73 C43 C55 C56 -3.0(16) . .
C74 C17 C18 C3 -141.4(11) . .
C74 C17 C18 C19 32.2(15) . .
C74 C17 C63 C62 1.9(16) . .
C74 C60 C61 C62 0.9(18) . .
C74 C60 C61 C67 -175.2(11) . .
C75 C71 C84 C82 -5.6(14) . .
C75 C76 C77 C78 -175.8(9) . .
C75 C76 C77 C93 3.8(14) . .
C75 C76 C81 C80 178.5(8) . .
C75 C76 C81 C82 -9.2(14) . .
C76 C77 C78 C79 3.3(14) . .
C76 C77 C78 C92 -179.4(9) . .
C76 C77 C93 C73 177.6(9) . .
C76 C81 C82 C83 -172.4(9) . .
C76 C81 C82 C84 5.3(14) . .
C77 C76 C81 C80 2.3(13) . .
C77 C76 C81 C82 174.5(9) . .
C77 C78 C79 C80 -8.9(14) . .
C77 C78 C79 C91 178.1(8) . 2_677
C77 C78 C92 C87 -168.5(9) . 2_677
C77 C78 C92 C100 3.2(14) . .
C78 C77 C93 C73 -2.7(15) . .
C78 C79 C80 C81 11.0(13) . .
C78 C79 C80 C91 -178.4(8) . .
C78 C92 C100 C73 -6.1(15) . .
C79 C78 C92 C87 8.8(14) . 2_677
C79 C78 C92 C100 -179.5(9) . .
C79 C80 C81 C76 -7.7(13) . .
C79 C80 C81 C82 179.6(9) . .
C79 C80 C91 C79 5.4(15) . 2_677
C79 C80 C91 C86 -179.3(9) . .
C80 C81 C82 C83 0.3(14) . .
C80 C81 C82 C84 178.0(8) . .
C81 C76 C77 C78 0.1(13) . .
C81 C76 C77 C93 179.7(8) . .
C81 C80 C91 C79 175.6(8) . 2_677
C81 C80 C91 C86 -9.1(14) . .
C81 C82 C83 C85 169.1(9) . .
C81 C82 C83 C86 -9.7(15) . .
C81 C82 C84 C71 2.4(14) . .
C82 C83 C85 C89 -179.9(9) . .
C82 C83 C86 C87 -174.0(9) . .
C82 C83 C86 C91 9.8(13) . .
C83 C82 C84 C71 -179.8(9) . .
C83 C85 C89 C88 -4.8(15) . .
C83 C85 C89 C90 172.4(9) . .
C83 C86 C87 C88 -7.4(15) . .
C83 C86 C87 C92 175.2(9) . 2_677
C83 C86 C91 C79 174.8(8) . 2_677
C83 C86 C91 C80 -0.7(13) . .
C84 C71 C75 C76 1.2(14) . .
C84 C82 C83 C85 -8.5(15) . .
C84 C82 C83 C86 172.7(8) . .
C85 C83 C86 C87 7.2(14) . .
C85 C83 C86 C91 -169.1(8) . .
C85 C89 C90 C94 33.4(15) . .
C85 C89 C90 C95 -141.9(10) . .
C86 C83 C85 C89 -1.1(14) . .
C86 C87 C88 C89 1.4(15) . .
C87 C86 C91 C79 -1.5(13) . 2_677
C87 C86 C91 C80 -177.0(9) . .
C87 C88 C89 C85 4.6(15) . .
C87 C88 C89 C90 -172.5(10) . .
C87 C92 C100 C73 164.9(10) 2_677 .
C88 C89 C90 C94 -149.5(11) . .
C88 C89 C90 C95 35.3(15) . .
C89 C90 C94 C96 -173.5(10) . .
C89 C90 C95 C98 174.4(9) . .
C90 C94 C96 C99 1.0(18) . .
C90 C95 C98 C99 -2.0(17) . .
C91 C79 C80 C81 -175.8(8) 2_677 .
C91 C79 C80 C91 -5.2(14) 2_677 .
C91 C80 C81 C76 -178.0(8) . .
C91 C80 C81 C82 9.3(13) . .
C91 C86 C87 C88 168.9(9) . .
C91 C86 C87 C92 -8.5(15) . 2_677
C92 C78 C79 C80 173.8(9) . .
C92 C78 C79 C91 0.8(14) . 2_677
C92 C87 C88 C89 178.9(10) 2_677 .
C93 C73 C100 C92 4.4(15) . .
C93 C77 C78 C79 -176.3(9) . .
C93 C77 C78 C92 1.0(14) . .
C94 C90 C95 C98 -1.2(16) . .
C94 C96 C99 C97 -179.7(11) . .
C94 C96 C99 C98 -4.2(18) . .
C95 C90 C94 C96 1.7(16) . .
C95 C98 C99 C96 4.5(18) . .
C95 C98 C99 C97 180.0(10) . .
C100 C73 C93 C77 0.1(15) . .
C101 N1 C102 C107 156(2) . .
C101 N1 C108 C103 -102(2) . .
C102 N1 C101 O7 -178(3) . .
C102 N1 C108 C103 138(2) . .
C108 N1 C101 O7 82(4) . .
C108 N1 C102 C107 -99(3) . .
